data_7032969
loop_
_publ_author_name
'Suzuki, Tatsuya'
'Matsumoto, Jun'
'Kajita, Yuji'
'Inomata, Tomohiko'
'Ozawa, Tomohiro'
'Masuda, Hideki'

_publ_section_title
;
 Nitrosyl and carbene iron complexes bearing a \k(3)-SNS thioamide pincer
 type ligand.
;
_journal_issue 3
_journal_name_full 'Dalton transactions (Cambridge, England : 2003)'
_journal_page_first 1017
_journal_page_last 1022
_journal_paper_doi 10.1039/c4dt03128h
_journal_volume 44
_journal_year 2015
_chemical_formula_moiety 'C121 H127 Fe N5 S2'
_chemical_formula_sum 'C121 H127 Fe N5 S2'
_chemical_formula_weight 1771.33
_chemical_name_systematic '[Fe(NHC)(LDPM)]'
_space_group_IT_number 13
_symmetry_cell_setting monoclinic
_symmetry_Int_Tables_number 13
_symmetry_space_group_name_Hall '-P 2yac'
_symmetry_space_group_name_H-M 'P 1 2/n 1'
_atom_sites_solution_hydrogens geom
_atom_sites_solution_primary direct
_atom_sites_solution_secondary difmap
_cell_angle_alpha 90.0000
_cell_angle_beta 111.4358(11)
_cell_angle_gamma 90.0000
_cell_formula_units_Z 2
_cell_length_a 18.161(2)
_cell_length_b 15.2047(16)
_cell_length_c 20.041(3)
_cell_measurement_reflns_used 12105
_cell_measurement_temperature 153
_cell_measurement_theta_max 27.48
_cell_measurement_theta_min 3.05
_cell_volume 5151.2(11)
_computing_cell_refinement CrystalClear
_computing_data_collection 'CrystalClear (Rigaku/MSC Inc., 2006)'
_computing_data_reduction CrystalClear
_computing_molecular_graphics 'CrystalStructure 4.0'
_computing_publication_material 'CrystalStructure 4.0 (Rigaku, 2010)'
_computing_structure_refinement 'SHELXL97 (Sheldrick, 2008)'
_computing_structure_solution 'SIR92 (Altomare, et al., 1994)'
_diffrn_ambient_temperature 153
_diffrn_detector_area_resol_mean 7.314
_diffrn_measured_fraction_theta_full 0.997
_diffrn_measured_fraction_theta_max 0.997
_diffrn_measurement_device_type 'Rigaku Mercury70'
_diffrn_measurement_method \w
_diffrn_radiation_type 'Mo K\a'
_diffrn_radiation_wavelength 0.71070
_diffrn_reflns_av_R_equivalents 0.0359
_diffrn_reflns_limit_h_max 23
_diffrn_reflns_limit_h_min -20
_diffrn_reflns_limit_k_max 19
_diffrn_reflns_limit_k_min -19
_diffrn_reflns_limit_l_max 22
_diffrn_reflns_limit_l_min -26
_diffrn_reflns_number 40001
_diffrn_reflns_theta_full 27.48
_diffrn_reflns_theta_max 27.48
_diffrn_standards_number 0
_exptl_absorpt_coefficient_mu 0.238
_exptl_absorpt_correction_type none
_exptl_crystal_colour yellow
_exptl_crystal_density_diffrn 1.142
_exptl_crystal_density_method 'not measured'
_exptl_crystal_description prism
_exptl_crystal_F_000 1892.00
_exptl_crystal_size_max 0.200
_exptl_crystal_size_mid 0.200
_exptl_crystal_size_min 0.200
_refine_diff_density_max 0.530
_refine_diff_density_min -0.530
_refine_ls_extinction_method none
_refine_ls_goodness_of_fit_ref 1.079
_refine_ls_hydrogen_treatment constr
_refine_ls_number_parameters 584
_refine_ls_number_reflns 11790
_refine_ls_number_restraints 0
_refine_ls_R_factor_gt 0.0552
_refine_ls_shift/su_max 0.000
_refine_ls_structure_factor_coef Fsqd
_refine_ls_weighting_details 'w = 1/[\s^2^(Fo^2^)+(0.0760P)^2^+1.7977P] where P=(Fo^2^+2Fc^2^)/3'
_refine_ls_weighting_scheme calc
_refine_ls_wR_factor_ref 0.1556
_reflns_number_gt 9817
_reflns_number_total 11790
_reflns_threshold_expression F^2^>2.0\s(F^2^)
_cod_data_source_file c4dt03128h2.cif
_cod_data_source_block Fe_car_0712
_cod_depositor_comments 'Adding full bibliography for 7032967--7032970.cif.'
_cod_original_cell_volume 5150.9(10)
_cod_database_code 7032969

loop_
_symmetry_equiv_pos_site_id
_symmetry_equiv_pos_as_xyz
1 +X,+Y,+Z
2 1/2-X,+Y,1/2-Z
3 -X,-Y,-Z
4 1/2+X,-Y,1/2+Z

loop_
_atom_site_label
_atom_site_type_symbol
_atom_site_fract_x
_atom_site_fract_y
_atom_site_fract_z
_atom_site_U_iso_or_equiv
_atom_site_adp_type
_atom_site_occupancy
_atom_site_symmetry_multiplicity
_atom_site_calc_flag
_atom_site_refinement_flags
Fe1 Fe 0.2500 0.26201(2) 0.2500 0.02277(10) Uani 1.0 2 d .
S1 S 0.21710(3) 0.27007(3) 0.34626(2) 0.03036(12) Uani 1.0 4 d .
N1 N 0.2500 0.39122(13) 0.2500 0.0230(4) Uani 1.0 2 d .
N2 N 0.22549(9) 0.42494(9) 0.41672(8) 0.0268(3) Uani 1.0 4 d .
N4 N 0.19005(9) 0.07877(9) 0.24860(8) 0.0275(3) Uani 1.0 4 d .
C1 C 0.23020(10) 0.38363(11) 0.36274(9) 0.0248(4) Uani 1.0 4 d .
C3 C 0.24378(10) 0.43643(11) 0.30585(9) 0.0245(4) Uani 1.0 4 d .
C4 C 0.24446(12) 0.52760(12) 0.30770(10) 0.0316(4) Uani 1.0 4 d .
C5 C 0.2500 0.57380(17) 0.2500 0.0370(7) Uani 1.0 2 d .
C6 C 0.19699(10) 0.38141(11) 0.46540(9) 0.0263(4) Uani 1.0 4 d .
C7 C 0.24741(11) 0.34111(12) 0.52808(10) 0.0294(4) Uani 1.0 4 d .
C8 C 0.21455(11) 0.30599(13) 0.57577(10) 0.0328(4) Uani 1.0 4 d .
C9 C 0.13408(12) 0.31059(14) 0.56265(10) 0.0340(4) Uani 1.0 4 d .
C10 C 0.08554(11) 0.35072(13) 0.49985(10) 0.0316(4) Uani 1.0 4 d .
C11 C 0.11495(11) 0.38609(12) 0.45038(9) 0.0285(4) Uani 1.0 4 d .
C12 C 0.06144(11) 0.43197(12) 0.38187(10) 0.0305(4) Uani 1.0 4 d .
C13 C 0.07911(11) 0.53003(13) 0.38283(11) 0.0349(5) Uani 1.0 4 d .
C14 C 0.07035(13) 0.57343(15) 0.31937(13) 0.0471(6) Uani 1.0 4 d .
C15 C 0.08704(15) 0.66270(17) 0.31978(17) 0.0603(8) Uani 1.0 4 d .
C16 C 0.11186(15) 0.70879(17) 0.38345(19) 0.0650(8) Uani 1.0 4 d .
C17 C 0.11971(14) 0.66694(16) 0.44643(17) 0.0576(7) Uani 1.0 4 d .
C18 C 0.10338(13) 0.57782(14) 0.44627(13) 0.0431(5) Uani 1.0 4 d .
C19 C -0.02580(11) 0.41300(13) 0.36529(10) 0.0327(4) Uani 1.0 4 d .
C20 C -0.07691(13) 0.47425(16) 0.37549(12) 0.0452(5) Uani 1.0 4 d .
C21 C -0.15521(14) 0.4526(2) 0.36219(15) 0.0583(7) Uani 1.0 4 d .
C22 C -0.18383(14) 0.37095(19) 0.33814(13) 0.0552(7) Uani 1.0 4 d .
C23 C -0.13380(15) 0.30949(18) 0.32700(14) 0.0559(7) Uani 1.0 4 d .
C24 C -0.05535(13) 0.33029(14) 0.34023(12) 0.0437(5) Uani 1.0 4 d .
C25 C 0.33626(11) 0.33746(12) 0.54472(10) 0.0297(4) Uani 1.0 4 d .
C26 C 0.37257(11) 0.25307(12) 0.58495(10) 0.0316(4) Uani 1.0 4 d .
C27 C 0.34876(13) 0.17265(13) 0.55007(12) 0.0400(5) Uani 1.0 4 d .
C28 C 0.37829(15) 0.09391(14) 0.58463(13) 0.0476(6) Uani 1.0 4 d .
C29 C 0.43203(15) 0.09345(15) 0.65406(14) 0.0490(6) Uani 1.0 4 d .
C30 C 0.45636(14) 0.17252(15) 0.68916(12) 0.0460(6) Uani 1.0 4 d .
C31 C 0.42687(13) 0.25178(14) 0.65466(11) 0.0384(5) Uani 1.0 4 d .
C32 C 0.37926(11) 0.42013(12) 0.58229(10) 0.0331(4) Uani 1.0 4 d .
C33 C 0.35813(13) 0.46448(15) 0.63311(12) 0.0456(6) Uani 1.0 4 d .
C34 C 0.40011(15) 0.53818(16) 0.66875(14) 0.0544(7) Uani 1.0 4 d .
C35 C 0.46391(17) 0.56769(16) 0.65371(14) 0.0582(7) Uani 1.0 4 d .
C36 C 0.48621(18) 0.52402(18) 0.60389(15) 0.0634(8) Uani 1.0 4 d .
C37 C 0.44363(15) 0.45098(15) 0.56827(13) 0.0482(6) Uani 1.0 4 d .
C38 C 0.09690(13) 0.27069(16) 0.61226(12) 0.0434(5) Uani 1.0 4 d .
C39 C 0.1496(2) 0.2722(3) 0.68946(15) 0.0958(14) Uani 1.0 4 d .
C40 C 0.0656(3) 0.17916(19) 0.58725(19) 0.0777(10) Uani 1.0 4 d .
C41 C 0.2500 0.13448(15) 0.2500 0.0247(5) Uani 1.0 2 d .
C42 C 0.21223(12) -0.00868(12) 0.24863(12) 0.0368(5) Uani 1.0 4 d .
C43 C 0.11192(11) 0.10479(11) 0.24452(10) 0.0286(4) Uani 1.0 4 d .
C44 C 0.05970(11) 0.13994(12) 0.18036(10) 0.0315(4) Uani 1.0 4 d .
C45 C -0.01657(12) 0.16108(14) 0.17667(11) 0.0387(5) Uani 1.0 4 d .
C46 C -0.03935(13) 0.14611(15) 0.23445(12) 0.0424(5) Uani 1.0 4 d .
C47 C 0.01333(12) 0.11152(14) 0.29710(11) 0.0390(5) Uani 1.0 4 d .
C48 C 0.09090(11) 0.09083(12) 0.30456(10) 0.0322(4) Uani 1.0 4 d .
C49 C 0.14728(13) 0.05441(14) 0.37522(11) 0.0393(5) Uani 1.0 4 d .
C50 C 0.14258(15) 0.10414(16) 0.44000(12) 0.0482(6) Uani 1.0 4 d .
C51 C 0.13063(17) -0.04346(16) 0.38209(15) 0.0562(7) Uani 1.0 4 d .
C52 C 0.07972(11) 0.15069(13) 0.11383(10) 0.0334(4) Uani 1.0 4 d .
C53 C 0.05724(14) 0.24132(15) 0.08002(13) 0.0469(6) Uani 1.0 4 d .
C54 C 0.03867(16) 0.07780(16) 0.06054(12) 0.0515(6) Uani 1.0 4 d .
C55 C 0.1828(12) 0.9220(7) 0.6058(7) 0.399(12) Uani 1.0 4 d .
C56 C 0.2284(7) 0.9777(8) 0.6751(10) 0.409(14) Uani 1.0 4 d .
C57 C 0.2500 0.9457(6) 0.7500 0.361(16) Uani 1.0 2 d .
C58 C 0.3682(3) 0.6635(3) 0.4452(3) 0.1136(18) Uani 1.0 4 d .
C59 C 0.3910(3) 0.7113(4) 0.4017(3) 0.1104(16) Uani 1.0 4 d .
C60 C 0.3765(3) 0.7964(4) 0.3955(3) 0.1038(13) Uani 1.0 4 d .
C61 C 0.3383(3) 0.8374(3) 0.4335(3) 0.0986(13) Uani 1.0 4 d .
C62 C 0.3132(2) 0.7901(5) 0.4804(3) 0.1151(16) Uani 1.0 4 d .
C63 C 0.3283(3) 0.6970(5) 0.4856(3) 0.129(3) Uani 1.0 4 d .
H4 H 0.2412 0.5580 0.3479 0.0379 Uiso 1.0 4 calc R
H5 H 0.2500 0.6363 0.2500 0.0444 Uiso 1.0 2 calc R
H8 H 0.2484 0.2782 0.6184 0.0394 Uiso 1.0 4 calc R
H10 H 0.0304 0.3542 0.4902 0.0380 Uiso 1.0 4 calc R
H12 H 0.0745 0.4061 0.3417 0.0365 Uiso 1.0 4 calc R
H14 H 0.0528 0.5419 0.2754 0.0565 Uiso 1.0 4 calc R
H15 H 0.0814 0.6919 0.2763 0.0724 Uiso 1.0 4 calc R
H16 H 0.1236 0.7697 0.3837 0.0779 Uiso 1.0 4 calc R
H17 H 0.1363 0.6990 0.4901 0.0691 Uiso 1.0 4 calc R
H18 H 0.1088 0.5492 0.4900 0.0517 Uiso 1.0 4 calc R
H20 H -0.0583 0.5317 0.3917 0.0542 Uiso 1.0 4 calc R
H21 H -0.1894 0.4952 0.3700 0.0699 Uiso 1.0 4 calc R
H22 H -0.2375 0.3567 0.3292 0.0663 Uiso 1.0 4 calc R
H23 H -0.1532 0.2525 0.3101 0.0671 Uiso 1.0 4 calc R
H24 H -0.0215 0.2875 0.3320 0.0525 Uiso 1.0 4 calc R
H25 H 0.3432 0.3346 0.4975 0.0356 Uiso 1.0 4 calc R
H27 H 0.3119 0.1718 0.5021 0.0480 Uiso 1.0 4 calc R
H28 H 0.3612 0.0398 0.5601 0.0571 Uiso 1.0 4 calc R
H29 H 0.4521 0.0395 0.6775 0.0588 Uiso 1.0 4 calc R
H30 H 0.4934 0.1729 0.7371 0.0552 Uiso 1.0 4 calc R
H31 H 0.4443 0.3057 0.6794 0.0461 Uiso 1.0 4 calc R
H33 H 0.3142 0.4443 0.6439 0.0548 Uiso 1.0 4 calc R
H34 H 0.3846 0.5678 0.7033 0.0653 Uiso 1.0 4 calc R
H35 H 0.4925 0.6180 0.6776 0.0698 Uiso 1.0 4 calc R
H36 H 0.5307 0.5438 0.5938 0.0760 Uiso 1.0 4 calc R
H37 H 0.4592 0.4218 0.5336 0.0579 Uiso 1.0 4 calc R
H38 H 0.0499 0.3079 0.6079 0.0521 Uiso 1.0 4 calc R
H39A H 0.1639 0.3332 0.7046 0.1149 Uiso 1.0 4 calc R
H39B H 0.1976 0.2383 0.6960 0.1149 Uiso 1.0 4 calc R
H39C H 0.1218 0.2463 0.7184 0.1149 Uiso 1.0 4 calc R
H40A H 0.0357 0.1577 0.6159 0.0932 Uiso 1.0 4 calc R
H40B H 0.1101 0.1394 0.5931 0.0932 Uiso 1.0 4 calc R
H40C H 0.0310 0.1813 0.5366 0.0932 Uiso 1.0 4 calc R
H42 H 0.1805 -0.0589 0.2470 0.0442 Uiso 1.0 4 calc R
H45 H -0.0532 0.1860 0.1340 0.0465 Uiso 1.0 4 calc R
H46 H -0.0917 0.1598 0.2308 0.0509 Uiso 1.0 4 calc R
H47 H -0.0034 0.1015 0.3362 0.0468 Uiso 1.0 4 calc R
H49 H 0.2024 0.0601 0.3759 0.0472 Uiso 1.0 4 calc R
H50A H 0.1872 0.0871 0.4832 0.0579 Uiso 1.0 4 calc R
H50B H 0.0929 0.0896 0.4461 0.0579 Uiso 1.0 4 calc R
H50C H 0.1446 0.1676 0.4322 0.0579 Uiso 1.0 4 calc R
H51A H 0.0757 -0.0508 0.3786 0.0674 Uiso 1.0 4 calc R
H51B H 0.1665 -0.0656 0.4285 0.0674 Uiso 1.0 4 calc R
H51C H 0.1390 -0.0765 0.3435 0.0674 Uiso 1.0 4 calc R
H52 H 0.1382 0.1433 0.1279 0.0400 Uiso 1.0 4 calc R
H53A H 0.0835 0.2867 0.1155 0.0563 Uiso 1.0 4 calc R
H53B H -0.0002 0.2490 0.0639 0.0563 Uiso 1.0 4 calc R
H53C H 0.0740 0.2466 0.0389 0.0563 Uiso 1.0 4 calc R
H54A H -0.0187 0.0823 0.0476 0.0618 Uiso 1.0 4 calc R
H54B H 0.0569 0.0203 0.0825 0.0618 Uiso 1.0 4 calc R
H54C H 0.0515 0.0841 0.0174 0.0618 Uiso 1.0 4 calc R
H55A H 0.1272 0.9161 0.6004 0.4790 Uiso 1.0 4 calc R
H55B H 0.2068 0.8635 0.6103 0.4790 Uiso 1.0 4 calc R
H55C H 0.1862 0.9518 0.5636 0.4790 Uiso 1.0 4 calc R
H56A H 0.2785 0.9966 0.6705 0.4908 Uiso 1.0 4 calc R
H56B H 0.1967 1.0317 0.6715 0.4908 Uiso 1.0 4 calc R
H57A H 0.2052 0.9059 0.7453 0.4331 Uiso 1.0 4 calc R
H57B H 0.2948 0.9059 0.7547 0.4331 Uiso 1.0 4 calc R
H58 H 0.3799 0.6024 0.4487 0.1363 Uiso 1.0 4 calc R
H59 H 0.4182 0.6843 0.3746 0.1325 Uiso 1.0 4 calc R
H60 H 0.3933 0.8299 0.3636 0.1245 Uiso 1.0 4 calc R
H61 H 0.3286 0.8989 0.4279 0.1183 Uiso 1.0 4 calc R
H62 H 0.2871 0.8181 0.5079 0.1381 Uiso 1.0 4 calc R
H63 H 0.3114 0.6605 0.5158 0.1547 Uiso 1.0 4 calc R

loop_
_atom_site_aniso_label
_atom_site_aniso_U_11
_atom_site_aniso_U_22
_atom_site_aniso_U_33
_atom_site_aniso_U_12
_atom_site_aniso_U_13
_atom_site_aniso_U_23
Fe1 0.02793(19) 0.01961(18) 0.02222(18) 0.0000 0.01089(14) 0.0000
S1 0.0470(3) 0.0222(3) 0.0284(3) -0.00360(18) 0.0214(2) -0.00146(16)
N1 0.0253(10) 0.0228(10) 0.0219(10) 0.0000 0.0099(8) 0.0000
N2 0.0313(8) 0.0262(8) 0.0244(7) 0.0006(6) 0.0120(6) -0.0012(6)
N4 0.0302(8) 0.0211(7) 0.0336(8) -0.0015(6) 0.0143(7) -0.0001(6)
C1 0.0268(9) 0.0250(9) 0.0241(8) -0.0003(7) 0.0113(7) -0.0019(7)
C3 0.0297(9) 0.0212(8) 0.0243(8) -0.0002(7) 0.0121(7) -0.0011(7)
C4 0.0450(11) 0.0230(9) 0.0309(10) -0.0014(8) 0.0186(8) -0.0041(7)
C5 0.0575(18) 0.0199(12) 0.0397(15) 0.0000 0.0251(14) 0.0000
C6 0.0335(9) 0.0249(9) 0.0238(8) -0.0000(7) 0.0144(7) -0.0024(7)
C7 0.0324(10) 0.0307(9) 0.0271(9) 0.0012(8) 0.0132(8) -0.0022(7)
C8 0.0369(10) 0.0389(11) 0.0250(9) 0.0025(8) 0.0140(8) 0.0050(8)
C9 0.0360(10) 0.0411(11) 0.0299(10) -0.0014(8) 0.0179(8) -0.0002(8)
C10 0.0307(9) 0.0374(10) 0.0297(9) -0.0004(8) 0.0145(8) -0.0030(8)
C11 0.0321(9) 0.0301(9) 0.0233(8) 0.0008(7) 0.0103(7) -0.0027(7)
C12 0.0333(10) 0.0306(10) 0.0268(9) 0.0004(8) 0.0103(8) -0.0014(7)
C13 0.0277(9) 0.0323(10) 0.0406(11) 0.0027(8) 0.0077(8) 0.0026(8)
C14 0.0398(12) 0.0449(13) 0.0484(13) -0.0002(10) 0.0066(10) 0.0127(10)
C15 0.0460(14) 0.0461(14) 0.0789(19) 0.0005(11) 0.0110(13) 0.0263(14)
C16 0.0430(14) 0.0328(12) 0.106(3) -0.0030(10) 0.0112(14) 0.0074(14)
C17 0.0463(14) 0.0374(13) 0.0791(19) -0.0024(10) 0.0111(13) -0.0130(12)
C18 0.0391(11) 0.0338(11) 0.0514(13) 0.0013(9) 0.0105(10) -0.0065(9)
C19 0.0321(10) 0.0379(11) 0.0255(9) -0.0001(8) 0.0074(7) 0.0003(8)
C20 0.0380(11) 0.0454(13) 0.0494(13) 0.0016(9) 0.0127(10) -0.0114(10)
C21 0.0352(12) 0.0749(18) 0.0627(16) 0.0037(12) 0.0155(11) -0.0138(14)
C22 0.0332(12) 0.0785(19) 0.0504(14) -0.0085(12) 0.0110(10) -0.0046(13)
C23 0.0471(14) 0.0543(15) 0.0595(15) -0.0162(12) 0.0116(12) -0.0075(12)
C24 0.0422(12) 0.0383(12) 0.0475(13) -0.0037(9) 0.0127(10) -0.0067(10)
C25 0.0318(9) 0.0335(10) 0.0258(9) 0.0044(8) 0.0132(7) 0.0032(7)
C26 0.0326(10) 0.0325(10) 0.0338(10) 0.0037(8) 0.0169(8) 0.0019(8)
C27 0.0454(12) 0.0352(11) 0.0416(11) -0.0019(9) 0.0186(10) -0.0017(9)
C28 0.0607(15) 0.0309(11) 0.0570(14) -0.0021(10) 0.0284(12) -0.0018(10)
C29 0.0602(15) 0.0343(11) 0.0607(15) 0.0115(10) 0.0319(12) 0.0138(11)
C30 0.0532(13) 0.0440(13) 0.0401(12) 0.0115(10) 0.0161(10) 0.0110(10)
C31 0.0435(12) 0.0350(10) 0.0361(11) 0.0056(9) 0.0137(9) 0.0021(9)
C32 0.0354(10) 0.0300(10) 0.0321(10) 0.0054(8) 0.0103(8) 0.0056(8)
C33 0.0404(12) 0.0478(13) 0.0465(13) 0.0053(10) 0.0132(10) -0.0099(10)
C34 0.0572(15) 0.0452(13) 0.0515(14) 0.0079(11) 0.0088(12) -0.0130(11)
C35 0.0741(18) 0.0356(12) 0.0512(15) -0.0103(12) 0.0067(13) 0.0009(11)
C36 0.0777(19) 0.0573(16) 0.0593(16) -0.0272(14) 0.0301(14) 0.0025(13)
C37 0.0601(15) 0.0454(13) 0.0456(13) -0.0119(11) 0.0270(11) 0.0012(10)
C38 0.0428(12) 0.0563(14) 0.0383(12) 0.0002(10) 0.0232(10) 0.0073(10)
C39 0.070(2) 0.181(4) 0.0411(15) -0.028(3) 0.0258(15) 0.023(2)
C40 0.111(3) 0.0565(17) 0.095(3) -0.0130(17) 0.073(3) 0.0080(16)
C41 0.0287(12) 0.0233(12) 0.0228(11) 0.0000 0.0103(10) 0.0000
C42 0.0449(11) 0.0206(9) 0.0513(12) -0.0028(8) 0.0250(10) -0.0023(8)
C43 0.0306(9) 0.0226(8) 0.0341(9) -0.0049(7) 0.0138(8) -0.0059(7)
C44 0.0328(10) 0.0276(9) 0.0346(10) -0.0036(8) 0.0129(8) -0.0075(8)
C45 0.0352(11) 0.0417(12) 0.0382(11) 0.0006(9) 0.0122(9) -0.0057(9)
C46 0.0337(11) 0.0482(13) 0.0501(13) -0.0039(9) 0.0208(10) -0.0112(10)
C47 0.0405(11) 0.0412(11) 0.0424(11) -0.0076(9) 0.0236(9) -0.0072(9)
C48 0.0374(10) 0.0263(9) 0.0360(10) -0.0076(8) 0.0171(8) -0.0055(8)
C49 0.0448(12) 0.0382(11) 0.0379(11) -0.0054(9) 0.0186(9) 0.0060(9)
C50 0.0595(14) 0.0524(14) 0.0360(11) -0.0143(11) 0.0214(11) -0.0014(10)
C51 0.0771(18) 0.0394(13) 0.0587(15) -0.0015(12) 0.0327(14) 0.0118(11)
C52 0.0331(10) 0.0339(10) 0.0325(10) -0.0038(8) 0.0114(8) -0.0021(8)
C53 0.0457(13) 0.0475(13) 0.0505(14) 0.0054(10) 0.0211(11) 0.0113(11)
C54 0.0631(15) 0.0543(15) 0.0406(12) -0.0181(12) 0.0229(11) -0.0153(11)
C55 0.85(4) 0.178(10) 0.323(15) 0.014(14) 0.40(2) 0.117(10)
C56 0.174(9) 0.259(14) 0.67(3) -0.007(9) 0.002(13) 0.309(18)
C57 0.52(3) 0.076(6) 0.77(5) 0.0000 0.56(4) 0.0000
C58 0.073(3) 0.095(3) 0.120(4) -0.023(3) -0.027(3) 0.014(3)
C59 0.125(4) 0.101(4) 0.066(3) 0.011(3) -0.013(3) -0.002(3)
C60 0.093(3) 0.111(4) 0.088(3) 0.014(3) 0.010(3) 0.022(3)
C61 0.067(3) 0.085(3) 0.123(4) -0.0075(19) 0.011(3) 0.010(3)
C62 0.0425(18) 0.178(6) 0.109(4) 0.004(3) 0.008(2) 0.007(4)
C63 0.044(2) 0.171(6) 0.132(5) -0.034(3) -0.014(3) 0.077(4)

loop_
_atom_type_symbol
_atom_type_description
_atom_type_scat_dispersion_real
_atom_type_scat_dispersion_imag
_atom_type_scat_source
C C 0.0033 0.0016
;
International Tables for Crystallography
(1992, Vol. C, Tables 4.2.6.8 and 6.1.1.4)
;
H H 0.0000 0.0000
;
International Tables for Crystallography
(1992, Vol. C, Table 6.1.1.4)
;
Fe Fe 0.3463 0.8444
;
International Tables for Crystallography
(1992, Vol. C, Tables 4.2.6.8 and 6.1.1.4)
;
N N 0.0061 0.0033
;
International Tables for Crystallography
(1992, Vol. C, Tables 4.2.6.8 and 6.1.1.4)
;
S S 0.1246 0.1234
;
International Tables for Crystallography
(1992, Vol. C, Tables 4.2.6.8 and 6.1.1.4)
;

loop_
_geom_angle_atom_site_label_1
_geom_angle_atom_site_label_2
_geom_angle_atom_site_label_3
_geom_angle
_geom_angle_publ_flag
_geom_angle_site_symmetry_1
_geom_angle_site_symmetry_3
S1 Fe1 S1 173.68(3) yes . 2_555
S1 Fe1 N1 86.838(15) yes . .
S1 Fe1 C41 93.162(15) yes . .
S1 Fe1 N1 86.838(15) yes 2_555 .
S1 Fe1 C41 93.162(15) yes 2_555 .
N1 Fe1 C41 180.000 yes . .
Fe1 S1 C1 99.00(7) yes . .
Fe1 N1 C3 120.54(11) yes . .
Fe1 N1 C3 120.54(11) yes . 2_555
C3 N1 C3 118.93(18) yes . 2_555
C1 N2 C6 120.27(15) yes . .
C41 N4 C42 111.30(17) yes . .
C41 N4 C43 125.96(15) yes . .
C42 N4 C43 122.69(16) yes . .
S1 C1 N2 126.47(15) yes . .
S1 C1 C3 115.81(14) yes . .
N2 C1 C3 117.64(16) yes . .
N1 C3 C1 116.58(16) yes . .
N1 C3 C4 121.83(19) yes . .
C1 C3 C4 121.44(18) yes . .
C3 C4 C5 119.1(2) yes . .
C4 C5 C4 119.2(3) yes . 2_555
N2 C6 C7 122.49(17) yes . .
N2 C6 C11 116.79(14) yes . .
C7 C6 C11 120.56(19) yes . .
C6 C7 C8 118.49(18) yes . .
C6 C7 C25 120.41(19) yes . .
C8 C7 C25 121.09(16) yes . .
C7 C8 C9 122.11(17) yes . .
C8 C9 C10 118.0(2) yes . .
C8 C9 C38 123.04(17) yes . .
C10 C9 C38 118.89(19) yes . .
C9 C10 C11 122.24(19) yes . .
C6 C11 C10 118.57(15) yes . .
C6 C11 C12 119.32(19) yes . .
C10 C11 C12 122.08(18) yes . .
C11 C12 C13 111.90(14) yes . .
C11 C12 C19 112.24(18) yes . .
C13 C12 C19 112.68(16) yes . .
C12 C13 C14 120.00(19) yes . .
C12 C13 C18 121.2(2) yes . .
C14 C13 C18 118.8(2) yes . .
C13 C14 C15 120.4(3) yes . .
C14 C15 C16 119.9(3) yes . .
C15 C16 C17 120.3(3) yes . .
C16 C17 C18 120.0(3) yes . .
C13 C18 C17 120.6(3) yes . .
C12 C19 C20 122.79(18) yes . .
C12 C19 C24 118.99(19) yes . .
C20 C19 C24 118.2(2) yes . .
C19 C20 C21 120.5(3) yes . .
C20 C21 C22 121.1(3) yes . .
C21 C22 C23 119.1(3) yes . .
C22 C23 C24 120.4(3) yes . .
C19 C24 C23 120.7(3) yes . .
C7 C25 C26 111.32(17) yes . .
C7 C25 C32 112.82(17) yes . .
C26 C25 C32 112.74(14) yes . .
C25 C26 C27 118.39(16) yes . .
C25 C26 C31 123.65(17) yes . .
C27 C26 C31 117.95(18) yes . .
C26 C27 C28 120.84(19) yes . .
C27 C28 C29 120.7(2) yes . .
C28 C29 C30 119.1(2) yes . .
C29 C30 C31 120.40(19) yes . .
C26 C31 C30 121.00(19) yes . .
C25 C32 C33 122.3(2) yes . .
C25 C32 C37 119.9(2) yes . .
C33 C32 C37 117.79(19) yes . .
C32 C33 C34 121.3(3) yes . .
C33 C34 C35 119.8(3) yes . .
C34 C35 C36 119.7(3) yes . .
C35 C36 C37 120.1(3) yes . .
C32 C37 C36 121.3(3) yes . .
C9 C38 C39 113.7(3) yes . .
C9 C38 C40 110.6(3) yes . .
C39 C38 C40 112.2(3) yes . .
Fe1 C41 N4 128.14(10) yes . .
Fe1 C41 N4 128.14(10) yes . 2_555
N4 C41 N4 103.72(18) yes . 2_555
N4 C42 C42 106.83(17) yes . 2_555
N4 C43 C44 118.6(2) yes . .
N4 C43 C48 118.57(15) yes . .
C44 C43 C48 122.76(19) yes . .
C43 C44 C45 117.6(2) yes . .
C43 C44 C52 123.50(19) yes . .
C45 C44 C52 118.76(16) yes . .
C44 C45 C46 120.78(18) yes . .
C45 C46 C47 120.4(3) yes . .
C46 C47 C48 121.5(3) yes . .
C43 C48 C47 116.95(17) yes . .
C43 C48 C49 123.55(19) yes . .
C47 C48 C49 119.5(2) yes . .
C48 C49 C50 112.55(19) yes . .
C48 C49 C51 110.48(17) yes . .
C50 C49 C51 109.2(3) yes . .
C44 C52 C53 112.19(19) yes . .
C44 C52 C54 108.90(19) yes . .
C53 C52 C54 111.19(16) yes . .
C55 C56 C57 124.9(10) yes . .
C56 C57 C56 141.8(10) yes . 2_556
C59 C58 C63 123.5(6) yes . .
C58 C59 C60 120.3(6) yes . .
C59 C60 C61 121.6(5) yes . .
C60 C61 C62 120.4(5) yes . .
C61 C62 C63 117.3(5) yes . .
C58 C63 C62 116.8(6) yes . .
C3 C4 H4 120.454 no . .
C5 C4 H4 120.441 no . .
C4 C5 H5 120.411 no . .
C4 C5 H5 120.411 no 2_555 .
C7 C8 H8 118.957 no . .
C9 C8 H8 118.934 no . .
C9 C10 H10 118.878 no . .
C11 C10 H10 118.884 no . .
C11 C12 H12 106.502 no . .
C13 C12 H12 106.494 no . .
C19 C12 H12 106.499 no . .
C13 C14 H14 119.785 no . .
C15 C14 H14 119.780 no . .
C14 C15 H15 120.051 no . .
C16 C15 H15 120.052 no . .
C15 C16 H16 119.871 no . .
C17 C16 H16 119.876 no . .
C16 C17 H17 119.997 no . .
C18 C17 H17 119.990 no . .
C13 C18 H18 119.699 no . .
C17 C18 H18 119.681 no . .
C19 C20 H20 119.724 no . .
C21 C20 H20 119.744 no . .
C20 C21 H21 119.475 no . .
C22 C21 H21 119.468 no . .
C21 C22 H22 120.466 no . .
C23 C22 H22 120.461 no . .
C22 C23 H23 119.776 no . .
C24 C23 H23 119.782 no . .
C19 C24 H24 119.647 no . .
C23 C24 H24 119.671 no . .
C7 C25 H25 106.471 no . .
C26 C25 H25 106.473 no . .
C32 C25 H25 106.481 no . .
C26 C27 H27 119.572 no . .
C28 C27 H27 119.585 no . .
C27 C28 H28 119.659 no . .
C29 C28 H28 119.665 no . .
C28 C29 H29 120.431 no . .
C30 C29 H29 120.437 no . .
C29 C30 H30 119.801 no . .
C31 C30 H30 119.802 no . .
C26 C31 H31 119.489 no . .
C30 C31 H31 119.511 no . .
C32 C33 H33 119.343 no . .
C34 C33 H33 119.335 no . .
C33 C34 H34 120.130 no . .
C35 C34 H34 120.120 no . .
C34 C35 H35 120.122 no . .
C36 C35 H35 120.129 no . .
C35 C36 H36 119.963 no . .
C37 C36 H36 119.974 no . .
C32 C37 H37 119.339 no . .
C36 C37 H37 119.343 no . .
C9 C38 H38 106.583 no . .
C39 C38 H38 106.584 no . .
C40 C38 H38 106.593 no . .
C38 C39 H39A 109.472 no . .
C38 C39 H39B 109.460 no . .
C38 C39 H39C 109.466 no . .
H39A C39 H39B 109.481 no . .
H39A C39 H39C 109.477 no . .
H39B C39 H39C 109.471 no . .
C38 C40 H40A 109.473 no . .
C38 C40 H40B 109.470 no . .
C38 C40 H40C 109.477 no . .
H40A C40 H40B 109.469 no . .
H40A C40 H40C 109.471 no . .
H40B C40 H40C 109.467 no . .
N4 C42 H42 126.586 no . .
C42 C42 H42 126.580 no 2_555 .
C44 C45 H45 119.616 no . .
C46 C45 H45 119.605 no . .
C45 C46 H46 119.792 no . .
C47 C46 H46 119.800 no . .
C46 C47 H47 119.278 no . .
C48 C47 H47 119.271 no . .
C48 C49 H49 108.165 no . .
C50 C49 H49 108.167 no . .
C51 C49 H49 108.159 no . .
C49 C50 H50A 109.469 no . .
C49 C50 H50B 109.464 no . .
C49 C50 H50C 109.463 no . .
H50A C50 H50B 109.479 no . .
H50A C50 H50C 109.482 no . .
H50B C50 H50C 109.470 no . .
C49 C51 H51A 109.473 no . .
C49 C51 H51B 109.473 no . .
C49 C51 H51C 109.469 no . .
H51A C51 H51B 109.466 no . .
H51A C51 H51C 109.476 no . .
H51B C51 H51C 109.472 no . .
C44 C52 H52 108.132 no . .
C53 C52 H52 108.146 no . .
C54 C52 H52 108.150 no . .
C52 C53 H53A 109.478 no . .
C52 C53 H53B 109.472 no . .
C52 C53 H53C 109.474 no . .
H53A C53 H53B 109.469 no . .
H53A C53 H53C 109.467 no . .
H53B C53 H53C 109.467 no . .
C52 C54 H54A 109.477 no . .
C52 C54 H54B 109.468 no . .
C52 C54 H54C 109.468 no . .
H54A C54 H54B 109.475 no . .
H54A C54 H54C 109.474 no . .
H54B C54 H54C 109.465 no . .
C56 C55 H55A 109.475 no . .
C56 C55 H55B 109.474 no . .
C56 C55 H55C 109.473 no . .
H55A C55 H55B 109.471 no . .
H55A C55 H55C 109.473 no . .
H55B C55 H55C 109.461 no . .
C55 C56 H56A 106.098 no . .
C55 C56 H56B 106.095 no . .
C57 C56 H56A 106.095 no . .
C57 C56 H56B 106.093 no . .
H56A C56 H56B 106.315 no . .
C56 C57 H57A 101.538 no . .
C56 C57 H57A 101.548 no . 2_556
C56 C57 H57B 101.548 no . .
C56 C57 H57B 101.538 no . 2_556
C56 C57 H57A 101.548 no 2_556 .
C56 C57 H57A 101.538 no 2_556 2_556
C56 C57 H57B 101.538 no 2_556 .
C56 C57 H57B 101.548 no 2_556 2_556
H57A C57 H57A 104.599 no . 2_556
H57A C57 H57B 104.599 no . .
H57A C57 H57B 0.000 no . 2_556
H57A C57 H57B 0.000 no 2_556 .
H57A C57 H57B 104.599 no 2_556 2_556
H57B C57 H57B 104.599 no . 2_556
C59 C58 H58 118.270 no . .
C63 C58 H58 118.264 no . .
C58 C59 H59 119.820 no . .
C60 C59 H59 119.830 no . .
C59 C60 H60 119.179 no . .
C61 C60 H60 119.188 no . .
C60 C61 H61 119.830 no . .
C62 C61 H61 119.817 no . .
C61 C62 H62 121.326 no . .
C63 C62 H62 121.334 no . .
C58 C63 H63 121.589 no . .
C62 C63 H63 121.575 no . .

loop_
_geom_bond_atom_site_label_1
_geom_bond_atom_site_label_2
_geom_bond_distance
_geom_bond_publ_flag
_geom_bond_site_symmetry_2
Fe1 S1 2.2217(6) yes .
Fe1 S1 2.2217(6) yes 2_555
Fe1 N1 1.965(2) yes .
Fe1 C41 1.939(3) yes .
S1 C1 1.7577(18) yes .
N1 C3 1.353(3) yes .
N1 C3 1.353(3) yes 2_555
N2 C1 1.281(3) yes .
N2 C6 1.424(3) yes .
N4 C41 1.372(3) yes .
N4 C42 1.389(3) yes .
N4 C43 1.446(3) yes .
C1 C3 1.487(3) yes .
C3 C4 1.387(3) yes .
C4 C5 1.388(3) yes .
C6 C7 1.397(3) yes .
C6 C11 1.410(3) yes .
C7 C8 1.404(4) yes .
C7 C25 1.525(3) yes .
C8 C9 1.389(3) yes .
C9 C10 1.387(3) yes .
C9 C38 1.518(4) yes .
C10 C11 1.394(3) yes .
C11 C12 1.530(3) yes .
C12 C13 1.524(3) yes .
C12 C19 1.523(3) yes .
C13 C14 1.389(4) yes .
C13 C18 1.389(4) yes .
C14 C15 1.390(4) yes .
C15 C16 1.379(5) yes .
C16 C17 1.374(5) yes .
C17 C18 1.387(4) yes .
C19 C20 1.382(4) yes .
C19 C24 1.387(3) yes .
C20 C21 1.387(4) yes .
C21 C22 1.363(4) yes .
C22 C23 1.377(4) yes .
C23 C24 1.387(4) yes .
C25 C26 1.531(3) yes .
C25 C32 1.525(3) yes .
C26 C27 1.396(3) yes .
C26 C31 1.385(3) yes .
C27 C28 1.389(3) yes .
C28 C29 1.377(4) yes .
C29 C30 1.381(4) yes .
C30 C31 1.395(3) yes .
C32 C33 1.387(4) yes .
C32 C37 1.380(4) yes .
C33 C34 1.396(4) yes .
C34 C35 1.375(5) yes .
C35 C36 1.377(5) yes .
C36 C37 1.392(4) yes .
C38 C39 1.493(4) yes .
C38 C40 1.517(4) yes .
C42 C42 1.353(4) yes 2_555
C43 C44 1.395(3) yes .
C43 C48 1.405(4) yes .
C44 C45 1.397(3) yes .
C44 C52 1.514(4) yes .
C45 C46 1.383(4) yes .
C46 C47 1.375(3) yes .
C47 C48 1.397(3) yes .
C48 C49 1.517(3) yes .
C49 C50 1.531(4) yes .
C49 C51 1.535(4) yes .
C52 C53 1.524(3) yes .
C52 C54 1.531(3) yes .
C55 C56 1.579(19) yes .
C56 C57 1.487(18) yes .
C58 C59 1.313(8) yes .
C58 C63 1.367(9) yes .
C59 C60 1.318(8) yes .
C60 C61 1.355(8) yes .
C61 C62 1.385(8) yes .
C62 C63 1.439(10) yes .
C4 H4 0.950 no .
C5 H5 0.950 no .
C8 H8 0.950 no .
C10 H10 0.950 no .
C12 H12 1.000 no .
C14 H14 0.950 no .
C15 H15 0.950 no .
C16 H16 0.950 no .
C17 H17 0.950 no .
C18 H18 0.950 no .
C20 H20 0.950 no .
C21 H21 0.950 no .
C22 H22 0.950 no .
C23 H23 0.950 no .
C24 H24 0.950 no .
C25 H25 1.000 no .
C27 H27 0.950 no .
C28 H28 0.950 no .
C29 H29 0.950 no .
C30 H30 0.950 no .
C31 H31 0.950 no .
C33 H33 0.950 no .
C34 H34 0.950 no .
C35 H35 0.950 no .
C36 H36 0.950 no .
C37 H37 0.950 no .
C38 H38 1.000 no .
C39 H39A 0.980 no .
C39 H39B 0.980 no .
C39 H39C 0.980 no .
C40 H40A 0.980 no .
C40 H40B 0.980 no .
C40 H40C 0.980 no .
C42 H42 0.950 no .
C45 H45 0.950 no .
C46 H46 0.950 no .
C47 H47 0.950 no .
C49 H49 1.000 no .
C50 H50A 0.980 no .
C50 H50B 0.980 no .
C50 H50C 0.980 no .
C51 H51A 0.980 no .
C51 H51B 0.980 no .
C51 H51C 0.980 no .
C52 H52 1.000 no .
C53 H53A 0.980 no .
C53 H53B 0.980 no .
C53 H53C 0.980 no .
C54 H54A 0.980 no .
C54 H54B 0.980 no .
C54 H54C 0.980 no .
C55 H55A 0.980 no .
C55 H55B 0.980 no .
C55 H55C 0.980 no .
C56 H56A 0.990 no .
C56 H56B 0.990 no .
C57 H57A 0.990 no .
C57 H57A 0.990 no 2_556
C57 H57B 0.990 no .
C57 H57B 0.990 no 2_556
C58 H58 0.950 no .
C59 H59 0.950 no .
C60 H60 0.950 no .
C61 H61 0.950 no .
C62 H62 0.950 no .
C63 H63 0.950 no .

loop_
_geom_contact_atom_site_label_1
_geom_contact_atom_site_label_2
_geom_contact_distance
_geom_contact_publ_flag
_geom_contact_site_symmetry_2
Fe1 C1 3.0409(19) no 2_555
Fe1 C43 3.437(2) no .
Fe1 C43 3.437(2) no 2_555
S1 N4 3.4394(16) no .
S1 C6 3.056(2) no .
S1 C43 3.3578(17) no .
S1 C48 3.461(2) no .
N1 N2 3.5653(19) no .
N1 N2 3.5653(19) no 2_555
N1 C1 2.417(2) no 2_555
N1 C4 2.394(3) no 2_555
N1 C5 2.776(4) no .
N2 C4 2.807(3) no .
N2 C12 2.803(3) no .
N2 C13 2.960(3) no .
N2 C14 3.581(3) no .
N2 C18 3.411(3) no .
N2 C25 2.937(3) no .
N2 C32 3.470(2) no .
N4 C43 3.570(3) no 2_555
N4 C49 2.936(4) no .
N4 C52 2.924(3) no .
C1 C7 3.277(3) no .
C1 C11 3.186(3) no .
C1 C12 3.307(3) no .
C1 C25 3.517(3) no .
C3 C4 2.739(3) no 2_555
C4 C14 3.328(4) no .
C4 C15 3.600(4) no .
C6 C9 2.809(4) no .
C6 C13 3.137(3) no .
C6 C18 3.388(3) no .
C6 C32 3.335(3) no .
C7 C10 2.787(3) no .
C7 C27 3.090(3) no .
C7 C31 3.586(3) no .
C7 C33 2.983(3) no .
C8 C11 2.783(3) no .
C8 C26 2.921(3) no .
C8 C27 3.352(4) no .
C8 C32 3.419(3) no .
C8 C33 3.426(3) no .
C8 C39 2.968(5) no .
C8 C40 3.397(5) no .
C10 C13 3.570(3) no .
C10 C19 2.876(3) no .
C10 C24 3.301(3) no .
C10 C40 3.235(4) no .
C11 C18 2.922(3) no .
C11 C20 3.517(3) no .
C11 C24 3.189(3) no .
C13 C16 2.781(4) no .
C13 C20 2.909(4) no .
C14 C17 2.764(4) no .
C14 C19 3.320(4) no .
C14 C20 3.590(4) no .
C15 C18 2.762(5) no .
C18 C19 3.411(3) no .
C18 C20 3.438(3) no .
C19 C22 2.793(4) no .
C20 C23 2.748(4) no .
C21 C24 2.743(4) no .
C24 C46 3.588(4) no .
C26 C29 2.807(3) no .
C26 C33 3.394(3) no .
C26 C37 3.339(4) no .
C27 C30 2.758(3) no .
C28 C31 2.758(3) no .
C31 C32 2.913(3) no .
C31 C33 3.437(4) no .
C31 C37 3.556(4) no .
C32 C35 2.800(3) no .
C33 C36 2.751(5) no .
C34 C37 2.757(5) no .
C41 C42 2.279(3) no 2_555
C41 C43 2.511(3) no 2_555
C41 C44 3.2207(19) no .
C41 C44 3.2207(19) no 2_555
C41 C48 3.506(3) no .
C41 C48 3.506(3) no 2_555
C41 C52 3.3019(17) no .
C41 C52 3.3019(17) no 2_555
C42 C43 3.588(3) no 2_555
C42 C44 3.447(3) no .
C42 C48 3.195(4) no .
C42 C49 3.307(4) no .
C42 C51 3.539(5) no .
C43 C46 2.753(4) no .
C43 C51 3.480(4) no .
C43 C54 3.457(3) no .
C44 C47 2.795(4) no .
C45 C48 2.804(3) no .
C45 C53 2.989(4) no .
C45 C54 3.120(4) no .
C47 C50 2.968(3) no .
C47 C51 3.216(4) no .
C58 C61 2.692(7) no .
C59 C62 2.747(8) no .
C60 C63 2.733(9) no .
C4 C58 3.519(5) no .
C22 C22 3.471(3) no 2_455
C39 C39 3.567(5) no 2_556
C54 C54 3.312(4) no 3_555
C58 C4 3.519(5) no .
Fe1 H52 3.1205 no .
Fe1 H52 3.1205 no 2_555
Fe1 H53A 3.2544 no .
Fe1 H53A 3.2544 no 2_555
S1 H12 3.2893 no .
S1 H25 3.2126 no .
S1 H27 3.3195 no .
S1 H49 3.2761 no .
S1 H50C 2.9635 no .
S1 H52 3.1461 no 2_555
S1 H53A 3.4252 no 2_555
N1 H4 3.2464 no .
N1 H4 3.2464 no 2_555
N2 H4 2.5227 no .
N2 H12 2.6170 no .
N2 H18 3.5335 no .
N2 H25 2.5583 no .
N4 H42 3.1251 no 2_555
N4 H49 2.4938 no .
N4 H51C 3.3665 no .
N4 H52 2.4565 no .
N4 H52 3.3431 no 2_555
N4 H54B 3.4394 no .
C1 H4 2.6838 no .
C1 H12 2.7235 no .
C1 H25 2.8299 no .
C1 H53A 3.5676 no 2_555
C3 H5 3.2544 no .
C3 H12 3.4338 no .
C4 H4 3.2563 no 2_555
C4 H14 3.3062 no .
C5 H4 2.0406 no 2_555
C6 H8 3.2621 no .
C6 H10 3.2670 no .
C6 H12 2.6846 no .
C6 H18 3.1448 no .
C6 H25 2.5922 no .
C6 H33 3.5600 no .
C6 H50C 3.3847 no .
C7 H27 2.9525 no .
C7 H33 2.6945 no .
C7 H50C 3.3938 no .
C8 H10 3.2364 no .
C8 H25 3.2841 no .
C8 H27 3.3732 no .
C8 H33 2.7848 no .
C8 H38 3.2797 no .
C8 H39A 3.0687 no .
C8 H39B 2.7398 no .
C8 H40B 3.2580 no .
C8 H50C 3.4135 no .
C9 H39A 2.7163 no .
C9 H39B 2.7262 no .
C9 H39C 3.3548 no .
C9 H40A 3.3365 no .
C9 H40B 2.7438 no .
C9 H40C 2.6327 no .
C9 H50C 3.4595 no .
C10 H8 3.2364 no .
C10 H12 3.2149 no .
C10 H18 3.0638 no .
C10 H24 3.3519 no .
C10 H38 2.5594 no .
C10 H40C 2.9491 no .
C10 H50C 3.4364 no .
C11 H18 2.6185 no .
C11 H24 3.1174 no .
C11 H50C 3.4068 no .
C12 H10 2.7062 no .
C12 H14 2.6695 no .
C12 H18 2.6923 no .
C12 H20 2.7164 no .
C12 H24 2.6446 no .
C13 H4 3.2920 no .
C13 H15 3.2687 no .
C13 H17 3.2670 no .
C13 H20 2.5658 no .
C14 H4 2.9510 no .
C14 H12 2.5792 no .
C14 H16 3.2548 no .
C14 H18 3.2506 no .
C14 H20 3.2309 no .
C15 H4 3.0874 no .
C15 H17 3.2443 no .
C16 H4 3.5353 no .
C16 H14 3.2526 no .
C16 H18 3.2455 no .
C17 H15 3.2438 no .
C18 H12 3.2683 no .
C18 H14 3.2509 no .
C18 H16 3.2485 no .
C18 H20 2.8214 no .
C19 H10 2.4977 no .
C19 H14 3.3173 no .
C19 H18 3.4706 no .
C19 H21 3.2566 no .
C19 H23 3.2649 no .
C20 H10 3.0227 no .
C20 H12 3.2336 no .
C20 H18 3.5050 no .
C20 H22 3.2537 no .
C20 H24 3.2367 no .
C21 H23 3.2206 no .
C22 H20 3.2457 no .
C22 H24 3.2527 no .
C23 H10 3.5947 no .
C23 H21 3.2208 no .
C23 H46 3.2490 no .
C24 H10 2.8582 no .
C24 H12 2.6157 no .
C24 H20 3.2380 no .
C24 H22 3.2590 no .
C24 H46 3.3023 no .
C25 H8 2.6936 no .
C25 H27 2.6448 no .
C25 H31 2.7375 no .
C25 H33 2.7072 no .
C25 H37 2.6531 no .
C25 H53C 3.0613 no 2_555
C26 H8 2.6039 no .
C26 H28 3.2756 no .
C26 H30 3.2718 no .
C26 H33 3.4477 no .
C26 H37 3.3607 no .
C26 H53C 2.9791 no 2_555
C27 H8 3.0970 no .
C27 H25 2.6662 no .
C27 H29 3.2624 no .
C27 H31 3.2450 no .
C27 H50A 3.0362 no .
C27 H50C 3.5957 no .
C27 H53C 2.8712 no 2_555
C27 H54C 2.9507 no 2_555
C28 H30 3.2372 no .
C28 H50A 3.3207 no .
C28 H54C 2.7798 no 2_555
C29 H27 3.2555 no .
C29 H31 3.2616 no .
C29 H54C 3.5580 no 2_555
C30 H28 3.2371 no .
C31 H8 3.0770 no .
C31 H25 3.2122 no .
C31 H27 3.2438 no .
C31 H29 3.2693 no .
C31 H33 3.5324 no .
C32 H8 3.4758 no .
C32 H31 2.5549 no .
C32 H34 3.2799 no .
C32 H36 3.2690 no .
C33 H8 3.4130 no .
C33 H25 3.2890 no .
C33 H31 2.8420 no .
C33 H35 3.2572 no .
C33 H37 3.2310 no .
C34 H36 3.2385 no .
C35 H33 3.2493 no .
C35 H37 3.2513 no .
C36 H34 3.2399 no .
C37 H25 2.5646 no .
C37 H31 3.1332 no .
C37 H33 3.2300 no .
C37 H35 3.2582 no .
C38 H8 2.7120 no .
C38 H10 2.6262 no .
C39 H8 2.6700 no .
C39 H40A 2.6943 no .
C39 H40B 2.7035 no .
C39 H40C 3.3339 no .
C40 H8 3.4876 no .
C40 H10 3.2201 no .
C40 H39A 3.3366 no .
C40 H39B 2.7362 no .
C40 H39C 2.6514 no .
C40 H50B 3.3354 no .
C41 H42 3.1914 no .
C41 H42 3.1914 no 2_555
C41 H49 3.1598 no .
C41 H49 3.1598 no 2_555
C41 H52 2.5489 no .
C41 H52 2.5489 no 2_555
C42 H49 2.8216 no .
C42 H49 3.5427 no 2_555
C42 H51C 2.8792 no .
C42 H52 3.2593 no .
C42 H54B 3.5168 no .
C43 H42 2.7742 no .
C43 H45 3.2514 no .
C43 H47 3.2516 no .
C43 H49 2.6326 no .
C43 H51C 3.3253 no .
C43 H52 2.6164 no .
C43 H54B 3.2887 no .
C44 H46 3.2722 no .
C44 H53A 2.6956 no .
C44 H53B 2.7422 no .
C44 H53C 3.3573 no .
C44 H54A 2.6652 no .
C44 H54B 2.6610 no .
C44 H54C 3.3259 no .
C45 H47 3.2462 no .
C45 H52 3.3064 no .
C45 H53A 3.1756 no .
C45 H53B 2.7328 no .
C45 H54A 2.8375 no .
C45 H54B 3.4293 no .
C46 H23 3.3881 no .
C46 H24 2.8436 no .
C47 H24 2.8933 no .
C47 H45 3.2470 no .
C47 H49 3.3063 no .
C47 H50B 2.8215 no .
C47 H50C 3.0037 no .
C47 H51A 2.9489 no .
C47 H51C 3.5629 no .
C48 H42 3.2441 no .
C48 H46 3.2712 no .
C48 H50A 3.3613 no .
C48 H50B 2.8236 no .
C48 H50C 2.6515 no .
C48 H51A 2.6868 no .
C48 H51B 3.3495 no .
C48 H51C 2.7102 no .
C49 H42 3.3255 no .
C49 H47 2.6544 no .
C50 H27 3.0438 no .
C50 H40B 3.3725 no .
C50 H40C 3.4785 no .
C50 H47 2.7066 no .
C50 H51A 2.7289 no .
C50 H51B 2.6404 no .
C50 H51C 3.3462 no .
C51 H42 3.1606 no .
C51 H47 3.1605 no .
C51 H50A 2.7531 no .
C51 H50B 2.6171 no .
C51 H50C 3.3438 no .
C52 H27 3.5657 no 2_555
C52 H45 2.6444 no .
C53 H25 3.1226 no 2_555
C53 H27 3.5115 no 2_555
C53 H37 3.5081 no 2_555
C53 H45 2.7360 no .
C53 H54A 2.7412 no .
C53 H54B 3.3603 no .
C53 H54C 2.6851 no .
C54 H28 3.5633 no 2_555
C54 H45 3.0748 no .
C54 H53A 3.3625 no .
C54 H53B 2.7038 no .
C54 H53C 2.7187 no .
C55 H57A 2.6862 no .
C55 H57A 2.9433 no 2_556
C55 H57B 2.9433 no .
C55 H57B 2.6862 no 2_556
C56 H56A 3.1551 no 2_556
C56 H56B 2.9859 no 2_556
C57 H55A 3.0460 no .
C57 H55A 3.0460 no 2_556
C57 H55B 2.9005 no .
C57 H55B 2.9005 no 2_556
C57 H55C 3.4846 no .
C57 H55C 3.4846 no 2_556
C57 H56A 2.0022 no 2_556
C57 H56B 2.0022 no 2_556
C58 H60 3.1348 no .
C58 H62 3.2598 no .
C59 H61 3.1833 no .
C59 H63 3.2136 no .
C60 H58 3.1300 no .
C60 H62 3.2396 no .
C61 H59 3.1886 no .
C61 H63 3.2827 no .
C62 H58 3.2525 no .
C62 H60 3.2309 no .
C63 H59 3.2102 no .
C63 H61 3.2804 no .
H4 H5 2.3499 no .
H4 H14 3.1997 no .
H4 H15 3.4032 no .
H5 H15 3.3984 no .
H5 H15 3.3984 no 2_555
H8 H25 3.5513 no .
H8 H27 3.3676 no .
H8 H31 3.3381 no .
H8 H33 2.7605 no .
H8 H38 3.5620 no .
H8 H39A 2.8246 no .
H8 H39B 2.1664 no .
H8 H39C 3.5930 no .
H8 H40B 3.1766 no .
H10 H12 3.4452 no .
H10 H18 3.2898 no .
H10 H20 3.3827 no .
H10 H24 3.1276 no .
H10 H38 2.3602 no .
H10 H40C 2.7884 no .
H12 H14 2.4079 no .
H12 H18 3.5498 no .
H12 H20 3.4978 no .
H12 H24 2.4669 no .
H14 H15 2.3377 no .
H15 H16 2.3280 no .
H16 H17 2.3218 no .
H17 H18 2.3322 no .
H18 H20 2.9649 no .
H20 H21 2.3261 no .
H21 H22 2.3123 no .
H22 H23 2.3306 no .
H23 H24 2.3292 no .
H23 H46 2.6560 no .
H23 H47 3.4502 no .
H24 H46 2.7602 no .
H24 H47 2.8449 no .
H24 H50C 3.4681 no .
H25 H27 2.5496 no .
H25 H31 3.4579 no .
H25 H33 3.5762 no .
H25 H37 2.3669 no .
H25 H53A 3.1037 no 2_555
H25 H53C 2.3217 no 2_555
H27 H28 2.3282 no .
H27 H49 3.0918 no .
H27 H50A 2.5098 no .
H27 H50C 2.8432 no .
H27 H52 3.0859 no 2_555
H27 H53C 2.7407 no 2_555
H27 H54C 2.9644 no 2_555
H28 H29 2.3284 no .
H28 H50A 3.0526 no .
H28 H54C 2.6778 no 2_555
H29 H30 2.3348 no .
H30 H31 2.3353 no .
H31 H33 3.0497 no .
H31 H37 3.5065 no .
H33 H34 2.3384 no .
H34 H35 2.3282 no .
H35 H36 2.3287 no .
H36 H37 2.3321 no .
H37 H53A 3.4721 no 2_555
H37 H53B 3.5138 no 2_555
H37 H53C 2.9877 no 2_555
H38 H39A 2.2933 no .
H38 H39B 2.8233 no .
H38 H39C 2.3182 no .
H38 H40A 2.3112 no .
H38 H40B 2.8419 no .
H38 H40C 2.3463 no .
H39A H40A 3.5611 no .
H39B H40A 3.0460 no .
H39B H40B 2.5779 no .
H39C H40A 2.4767 no .
H39C H40B 2.9324 no .
H39C H40C 3.5465 no .
H40B H50A 3.1157 no .
H40B H50B 2.9461 no .
H40B H50C 3.5293 no .
H40C H50B 2.8263 no .
H40C H50C 3.4411 no .
H42 H42 2.4851 no 2_555
H42 H49 3.0569 no .
H42 H51C 2.3316 no .
H42 H54B 3.4561 no .
H45 H46 2.3249 no .
H45 H52 3.5815 no .
H45 H53A 3.0528 no .
H45 H53B 2.1909 no .
H45 H54A 2.5823 no .
H45 H54B 3.5942 no .
H46 H47 2.3116 no .
H47 H49 3.5807 no .
H47 H50B 2.2639 no .
H47 H50C 2.8560 no .
H47 H51A 2.6942 no .
H49 H50A 2.3021 no .
H49 H50B 2.8609 no .
H49 H50C 2.4310 no .
H49 H51A 2.8690 no .
H49 H51B 2.3858 no .
H49 H51C 2.3478 no .
H49 H52 3.1859 no 2_555
H50A H51A 3.1284 no .
H50A H51B 2.5353 no .
H50B H51A 2.4845 no .
H50B H51B 2.7961 no .
H50B H51C 3.5448 no .
H50C H51A 3.5725 no .
H50C H51B 3.5705 no .
H52 H53A 2.3704 no .
H52 H53B 2.8611 no .
H52 H53C 2.3432 no .
H52 H54A 2.8660 no .
H52 H54B 2.3491 no .
H52 H54C 2.3765 no .
H53A H54C 3.5860 no .
H53B H54A 2.5611 no .
H53B H54C 2.9463 no .
H53C H54A 3.0527 no .
H53C H54B 3.5911 no .
H53C H54C 2.5165 no .
H55A H56A 2.8633 no .
H55A H56B 2.3240 no .
H55A H57A 2.7315 no .
H55A H57A 3.4592 no 2_556
H55A H57B 3.4592 no .
H55A H57B 2.7315 no 2_556
H55B H56A 2.4697 no .
H55B H56B 2.8718 no .
H55B H57A 2.7924 no .
H55B H57A 2.8216 no 2_556
H55B H57B 2.8216 no .
H55B H57B 2.7924 no 2_556
H55C H56A 2.2890 no .
H55C H56B 2.4268 no .
H55C H57A 3.5985 no .
H55C H57B 3.5985 no 2_556
H56A H56B 3.0778 no 2_556
H56A H57A 2.7166 no .
H56A H57A 2.1150 no 2_556
H56A H57B 2.1150 no .
H56A H57B 2.7166 no 2_556
H56B H56B 3.0317 no 2_556
H56B H57A 2.3889 no .
H56B H57A 2.7274 no 2_556
H56B H57B 2.7274 no .
H56B H57B 2.3889 no 2_556
H58 H59 2.2353 no .
H58 H63 2.3146 no .
H59 H60 2.2536 no .
H60 H61 2.2909 no .
H61 H62 2.3513 no .
H62 H63 2.4305 no .
C4 H58 3.2021 no .
C5 H59 3.5793 no .
C5 H59 3.5793 no 2_555
C8 H21 3.2998 no 3_566
C9 H20 3.0663 no 3_566
C9 H21 3.2495 no 3_566
C10 H20 2.9916 no 3_566
C10 H21 3.5007 no 3_566
C13 H38 3.4526 no 3_566
C14 H31 3.4346 no 4_464
C14 H38 3.5332 no 3_566
C15 H30 3.1345 no 4_464
C15 H31 3.0884 no 4_464
C15 H38 3.3359 no 3_566
C16 H30 3.4431 no 4_464
C16 H38 3.0171 no 3_566
C16 H40A 3.3660 no 3_566
C16 H51B 3.5940 no 1_565
C16 H51C 3.4400 no 1_565
C17 H10 3.4169 no 3_566
C17 H38 2.8935 no 3_566
C17 H63 3.2435 no .
C18 H10 3.2937 no 3_566
C18 H38 3.1212 no 3_566
C19 H34 3.0680 no 4_464
C20 H18 2.9792 no 3_566
C20 H34 3.3238 no 4_464
C20 H38 3.3473 no 3_566
C20 H39A 3.4343 no 3_566
C21 H18 2.7685 no 3_566
C21 H33 3.2490 no 3_566
C21 H34 3.5282 no 4_464
C21 H39A 3.5039 no 3_566
C22 H17 3.3991 no 3_566
C22 H18 3.4302 no 3_566
C22 H22 3.1355 no 2_455
C22 H34 3.5558 no 3_566
C22 H34 3.4893 no 4_464
C23 H22 3.2290 no 2_455
C23 H34 3.2167 no 4_464
C23 H55B 3.3874 no 3_566
C24 H34 2.9891 no 4_464
C28 H54A 3.4990 no 4_555
C28 H56A 3.2732 no 1_545
C29 H54B 3.5453 no 4_555
C29 H56A 3.2746 no 1_545
C29 H60 3.5173 no 3_666
C30 H15 3.0909 no 4_565
C30 H39C 2.9375 no 2_556
C30 H60 3.2695 no 3_666
C31 H15 3.0898 no 4_565
C31 H39C 2.9841 no 2_556
C31 H59 3.2269 no 3_666
C33 H21 3.1028 no 3_566
C34 H14 3.0677 no 4_565
C34 H22 3.3710 no 3_566
C34 H63 3.4420 no .
C35 H12 3.5847 no 4_565
C35 H14 2.9076 no 4_565
C35 H53A 3.3803 no 4_565
C35 H53B 3.5058 no 4_565
C35 H63 3.4223 no .
C36 H14 3.3532 no 4_565
C36 H37 3.3548 no 3_666
C36 H53A 3.3411 no 4_565
C36 H53B 3.5724 no 4_565
C36 H58 3.2290 no .
C36 H58 3.5482 no 3_666
C36 H59 3.5625 no 3_666
C37 H36 3.4474 no 3_666
C37 H58 3.2174 no .
C37 H58 3.4408 no 3_666
C37 H59 3.1215 no 3_666
C38 H20 3.0801 no 3_566
C39 H20 3.5089 no 3_566
C39 H39A 3.4026 no 2_556
C39 H39B 2.9288 no 2_556
C40 H51A 3.4856 no 3_556
C40 H56B 3.2567 no 1_545
C42 H60 3.4066 no 2_545
C43 H29 3.4910 no 4_454
C44 H29 3.3435 no 4_454
C45 H29 3.1029 no 4_454
C45 H35 3.3625 no 4_464
C46 H29 3.0262 no 4_454
C46 H57A 3.2800 no 3_566
C46 H57B 3.2800 no 4_464
C47 H29 3.2097 no 4_454
C48 H29 3.4740 no 4_454
C50 H55C 3.2705 no 1_545
C51 H16 2.8443 no 1_545
C51 H40A 3.4970 no 3_556
C51 H55C 3.4017 no 1_545
C51 H61 3.4814 no 1_545
C53 H35 3.3851 no 4_464
C53 H36 3.3291 no 4_464
C54 H54A 3.1909 no 3_555
C54 H54B 3.1342 no 3_555
C54 H54C 3.0510 no 3_555
C54 H61 3.5864 no 2_545
C55 H23 3.2907 no 3_566
C55 H40B 3.5351 no 1_565
C55 H50A 3.5345 no 1_565
C55 H51B 3.4596 no 1_565
C55 H62 3.5552 no .
C56 H40B 3.2840 no 1_565
C57 H23 3.4750 no 3_566
C57 H23 3.4750 no 4_565
C57 H46 3.4340 no 3_566
C57 H46 3.4340 no 4_565
C58 H4 2.8989 no .
C58 H37 3.2741 no 3_666
C58 H53B 2.9985 no 4_565
C59 H4 3.4428 no .
C59 H5 3.3781 no .
C59 H37 3.2551 no 3_666
C59 H53B 3.1847 no 4_565
C59 H53C 3.5113 no 4_565
C60 H42 3.4514 no 2_565
C60 H53B 3.3701 no 4_565
C60 H54A 3.4747 no 4_565
C60 H54B 3.5857 no 2_565
C61 H51B 3.4192 no 1_565
C61 H53B 3.3996 no 4_565
C61 H54A 3.0213 no 4_565
C61 H54B 3.4514 no 2_565
C62 H16 3.2907 no .
C62 H17 3.5682 no .
C62 H45 3.1681 no 4_565
C62 H51B 3.3120 no 1_565
C62 H53B 3.2392 no 4_565
C62 H54A 3.4485 no 4_565
C63 H4 3.3750 no .
C63 H17 3.5206 no .
C63 H45 3.4581 no 4_565
C63 H53B 3.0438 no 4_565
H4 C58 2.8989 no .
H4 C59 3.4428 no .
H4 C63 3.3750 no .
H4 H58 2.6771 no .
H4 H63 3.4974 no .
H5 C59 3.3781 no .
H5 C59 3.3781 no 2_555
H5 H59 3.2435 no .
H5 H59 3.2435 no 2_555
H8 H39A 3.4189 no 2_556
H8 H39B 3.5348 no 2_556
H8 H39C 3.2946 no 2_556
H10 C17 3.4169 no 3_566
H10 C18 3.2937 no 3_566
H10 H17 3.2938 no 3_566
H10 H18 3.0723 no 3_566
H10 H20 2.8263 no 3_566
H12 C35 3.5847 no 4_464
H12 H34 3.5703 no 4_464
H12 H35 3.0961 no 4_464
H14 C34 3.0677 no 4_464
H14 C35 2.9076 no 4_464
H14 C36 3.3532 no 4_464
H14 H31 3.1917 no 4_464
H14 H34 3.3128 no 4_464
H14 H35 3.0637 no 4_464
H15 C30 3.0909 no 4_464
H15 C31 3.0898 no 4_464
H15 H30 2.5448 no 4_464
H15 H31 2.5369 no 4_464
H15 H59 3.0284 no 2_555
H16 C51 2.8443 no 1_565
H16 C62 3.2907 no .
H16 H30 3.1481 no 4_464
H16 H38 3.4261 no 3_566
H16 H40A 3.0986 no 3_566
H16 H51A 2.8539 no 1_565
H16 H51B 2.6786 no 1_565
H16 H51C 2.5229 no 1_565
H16 H62 3.1856 no .
H17 C22 3.3991 no 3_566
H17 C62 3.5682 no .
H17 C63 3.5206 no .
H17 H10 3.2938 no 3_566
H17 H22 3.5136 no 3_566
H17 H38 3.2332 no 3_566
H17 H40C 3.4117 no 3_566
H17 H55B 3.3818 no .
H17 H62 3.1911 no .
H17 H63 3.0854 no .
H18 C20 2.9792 no 3_566
H18 C21 2.7685 no 3_566
H18 C22 3.4302 no 3_566
H18 H10 3.0723 no 3_566
H18 H20 3.0931 no 3_566
H18 H21 2.7341 no 3_566
H18 H38 3.5704 no 3_566
H20 C9 3.0663 no 3_566
H20 C10 2.9916 no 3_566
H20 C38 3.0801 no 3_566
H20 C39 3.5089 no 3_566
H20 H10 2.8263 no 3_566
H20 H18 3.0931 no 3_566
H20 H38 2.4438 no 3_566
H20 H39A 2.9874 no 3_566
H21 C8 3.2998 no 3_566
H21 C9 3.2495 no 3_566
H21 C10 3.5007 no 3_566
H21 C33 3.1028 no 3_566
H21 H18 2.7341 no 3_566
H21 H33 2.3661 no 3_566
H21 H34 3.4408 no 3_566
H21 H39A 3.1242 no 3_566
H22 C22 3.1355 no 2_455
H22 C23 3.2290 no 2_455
H22 C34 3.3710 no 3_566
H22 H17 3.5136 no 3_566
H22 H22 3.0379 no 2_455
H22 H23 3.1934 no 2_455
H22 H33 3.4550 no 3_566
H22 H34 2.7584 no 3_566
H22 H55B 3.5348 no 3_566
H23 C55 3.2907 no 3_566
H23 C57 3.4750 no 3_566
H23 H22 3.1934 no 2_455
H23 H23 3.4623 no 2_455
H23 H55A 3.0641 no 3_566
H23 H55B 2.7816 no 3_566
H23 H57A 2.6757 no 3_566
H23 H57A 3.4140 no 4_464
H23 H57B 3.4140 no 3_566
H23 H57B 2.6757 no 4_464
H24 H34 3.3452 no 4_464
H24 H35 3.5052 no 4_464
H28 H54A 2.9435 no 4_555
H28 H54B 3.5357 no 4_555
H28 H55C 3.4739 no 1_545
H28 H56A 3.1642 no 1_545
H28 H61 3.2882 no 1_545
H29 C43 3.4910 no 4_555
H29 C44 3.3435 no 4_555
H29 C45 3.1029 no 4_555
H29 C46 3.0262 no 4_555
H29 C47 3.2097 no 4_555
H29 C48 3.4740 no 4_555
H29 H45 3.5303 no 4_555
H29 H46 3.4024 no 4_555
H29 H54A 3.3901 no 4_555
H29 H54B 3.2741 no 4_555
H29 H56A 3.1724 no 1_545
H30 C15 3.1345 no 4_565
H30 C16 3.4431 no 4_565
H30 H15 2.5448 no 4_565
H30 H16 3.1481 no 4_565
H30 H39C 2.7897 no 2_556
H30 H40A 3.1863 no 2_556
H30 H51A 3.2605 no 4_555
H30 H51C 3.0935 no 4_555
H30 H60 3.3687 no 3_666
H31 C14 3.4346 no 4_565
H31 C15 3.0884 no 4_565
H31 H14 3.1917 no 4_565
H31 H15 2.5369 no 4_565
H31 H39A 3.5758 no 2_556
H31 H39C 2.8730 no 2_556
H31 H59 3.0666 no 3_666
H33 C21 3.2490 no 3_566
H33 H21 2.3661 no 3_566
H33 H22 3.4550 no 3_566
H33 H39A 3.3693 no 2_556
H34 C19 3.0680 no 4_565
H34 C20 3.3238 no 4_565
H34 C21 3.5282 no 4_565
H34 C22 3.5558 no 3_566
H34 C22 3.4893 no 4_565
H34 C23 3.2167 no 4_565
H34 C24 2.9891 no 4_565
H34 H12 3.5703 no 4_565
H34 H14 3.3128 no 4_565
H34 H21 3.4408 no 3_566
H34 H22 2.7584 no 3_566
H34 H24 3.3452 no 4_565
H35 C45 3.3625 no 4_565
H35 C53 3.3851 no 4_565
H35 H12 3.0961 no 4_565
H35 H14 3.0637 no 4_565
H35 H24 3.5052 no 4_565
H35 H45 3.1304 no 4_565
H35 H53A 2.8081 no 4_565
H35 H53B 3.0848 no 4_565
H36 C37 3.4474 no 3_666
H36 C53 3.3291 no 4_565
H36 H37 2.6787 no 3_666
H36 H53A 2.7296 no 4_565
H36 H53B 3.2187 no 4_565
H36 H53C 3.5520 no 4_565
H36 H58 3.3054 no .
H36 H58 3.0519 no 3_666
H36 H59 3.5867 no 3_666
H37 C36 3.3548 no 3_666
H37 C58 3.2741 no 3_666
H37 C59 3.2551 no 3_666
H37 H36 2.6787 no 3_666
H37 H37 3.3367 no 3_666
H37 H58 3.2738 no .
H37 H58 2.8357 no 3_666
H37 H59 2.8203 no 3_666
H38 C13 3.4526 no 3_566
H38 C14 3.5332 no 3_566
H38 C15 3.3359 no 3_566
H38 C16 3.0171 no 3_566
H38 C17 2.8935 no 3_566
H38 C18 3.1212 no 3_566
H38 C20 3.3473 no 3_566
H38 H16 3.4261 no 3_566
H38 H17 3.2332 no 3_566
H38 H18 3.5704 no 3_566
H38 H20 2.4438 no 3_566
H39A C20 3.4343 no 3_566
H39A C21 3.5039 no 3_566
H39A C39 3.4026 no 2_556
H39A H8 3.4189 no 2_556
H39A H20 2.9874 no 3_566
H39A H21 3.1242 no 3_566
H39A H31 3.5758 no 2_556
H39A H33 3.3693 no 2_556
H39A H39A 2.9873 no 2_556
H39A H39B 2.9509 no 2_556
H39B C39 2.9288 no 2_556
H39B H8 3.5348 no 2_556
H39B H39A 2.9509 no 2_556
H39B H39B 2.2998 no 2_556
H39B H39C 3.0983 no 2_556
H39B H56B 3.1781 no 1_545
H39C C30 2.9375 no 2_556
H39C C31 2.9841 no 2_556
H39C H8 3.2946 no 2_556
H39C H30 2.7897 no 2_556
H39C H31 2.8730 no 2_556
H39C H39B 3.0983 no 2_556
H40A C16 3.3660 no 3_566
H40A C51 3.4970 no 3_556
H40A H16 3.0986 no 3_566
H40A H30 3.1863 no 2_556
H40A H51A 2.6281 no 3_556
H40A H56B 3.3286 no 1_545
H40B C55 3.5351 no 1_545
H40B C56 3.2840 no 1_545
H40B H55A 3.4081 no 1_545
H40B H55C 3.3165 no 1_545
H40B H56B 2.4126 no 1_545
H40C H17 3.4117 no 3_566
H40C H55A 3.4952 no 3_566
H42 C60 3.4514 no 2_545
H42 H60 2.7205 no 2_545
H42 H61 3.5095 no 2_545
H45 C62 3.1681 no 4_464
H45 C63 3.4581 no 4_464
H45 H29 3.5303 no 4_454
H45 H35 3.1304 no 4_464
H45 H62 3.0729 no 4_464
H45 H63 3.5842 no 4_464
H46 C57 3.4340 no 3_566
H46 H29 3.4024 no 4_454
H46 H55B 3.5897 no 4_464
H46 H56A 3.2548 no 4_464
H46 H57A 2.4895 no 3_566
H46 H57B 2.4895 no 4_464
H47 H55A 2.9720 no 3_566
H47 H57A 3.4269 no 3_566
H47 H57B 3.4269 no 4_464
H49 H61 3.2558 no 1_545
H50A C55 3.5345 no 1_545
H50A H55C 2.6187 no 1_545
H50B H55C 3.1447 no 1_545
H51A C40 3.4856 no 3_556
H51A H16 2.8539 no 1_545
H51A H30 3.2605 no 4_454
H51A H40A 2.6281 no 3_556
H51A H55C 3.5110 no 1_545
H51B C16 3.5940 no 1_545
H51B C55 3.4596 no 1_545
H51B C61 3.4192 no 1_545
H51B C62 3.3120 no 1_545
H51B H16 2.6786 no 1_545
H51B H55C 2.6106 no 1_545
H51B H61 2.9969 no 1_545
H51B H62 2.8125 no 1_545
H51C C16 3.4400 no 1_545
H51C H16 2.5229 no 1_545
H51C H30 3.0935 no 4_454
H51C H61 3.2551 no 1_545
H53A C35 3.3803 no 4_464
H53A C36 3.3411 no 4_464
H53A H35 2.8081 no 4_464
H53A H36 2.7296 no 4_464
H53B C35 3.5058 no 4_464
H53B C36 3.5724 no 4_464
H53B C58 2.9985 no 4_464
H53B C59 3.1847 no 4_464
H53B C60 3.3701 no 4_464
H53B C61 3.3996 no 4_464
H53B C62 3.2392 no 4_464
H53B C63 3.0438 no 4_464
H53B H35 3.0848 no 4_464
H53B H36 3.2187 no 4_464
H53B H58 3.3914 no 4_464
H53B H63 3.4814 no 4_464
H53C C59 3.5113 no 4_464
H53C H36 3.5520 no 4_464
H54A C28 3.4990 no 4_454
H54A C54 3.1909 no 3_555
H54A C60 3.4747 no 4_464
H54A C61 3.0213 no 4_464
H54A C62 3.4485 no 4_464
H54A H28 2.9435 no 4_454
H54A H29 3.3901 no 4_454
H54A H54A 3.3641 no 3_555
H54A H54B 2.8979 no 3_555
H54A H54C 2.8077 no 3_555
H54A H61 2.9438 no 4_464
H54B C29 3.5453 no 4_454
H54B C54 3.1342 no 3_555
H54B C60 3.5857 no 2_545
H54B C61 3.4514 no 2_545
H54B H28 3.5357 no 4_454
H54B H29 3.2741 no 4_454
H54B H54A 2.8979 no 3_555
H54B H54B 3.2558 no 3_555
H54B H54C 2.7431 no 3_555
H54B H60 3.1069 no 2_545
H54B H61 2.8461 no 2_545
H54C C54 3.0510 no 3_555
H54C H54A 2.8077 no 3_555
H54C H54B 2.7431 no 3_555
H54C H54C 3.0937 no 3_555
H54C H61 3.4827 no 2_545
H55A H23 3.0641 no 3_566
H55A H40B 3.4081 no 1_565
H55A H40C 3.4952 no 3_566
H55A H47 2.9720 no 3_566
H55B C23 3.3874 no 3_566
H55B H17 3.3818 no .
H55B H22 3.5348 no 3_566
H55B H23 2.7816 no 3_566
H55B H46 3.5897 no 4_565
H55B H62 2.9990 no .
H55C C50 3.2705 no 1_565
H55C C51 3.4017 no 1_565
H55C H28 3.4739 no 1_565
H55C H40B 3.3165 no 1_565
H55C H50A 2.6187 no 1_565
H55C H50B 3.1447 no 1_565
H55C H51A 3.5110 no 1_565
H55C H51B 2.6106 no 1_565
H55C H62 3.1983 no .
H56A C28 3.2732 no 1_565
H56A C29 3.2746 no 1_565
H56A H28 3.1642 no 1_565
H56A H29 3.1724 no 1_565
H56A H46 3.2548 no 4_565
H56B C40 3.2567 no 1_565
H56B H39B 3.1781 no 1_565
H56B H40A 3.3286 no 1_565
H56B H40B 2.4126 no 1_565
H57A C46 3.2800 no 3_566
H57A H23 2.6757 no 3_566
H57A H23 3.4140 no 4_565
H57A H46 2.4895 no 3_566
H57A H47 3.4269 no 3_566
H57B C46 3.2800 no 4_565
H57B H23 3.4140 no 3_566
H57B H23 2.6757 no 4_565
H57B H46 2.4895 no 4_565
H57B H47 3.4269 no 4_565
H58 C4 3.2021 no .
H58 C36 3.2290 no .
H58 C36 3.5482 no 3_666
H58 C37 3.2174 no .
H58 C37 3.4408 no 3_666
H58 H4 2.6771 no .
H58 H36 3.3054 no .
H58 H36 3.0519 no 3_666
H58 H37 3.2738 no .
H58 H37 2.8357 no 3_666
H58 H53B 3.3914 no 4_565
H59 C5 3.5793 no .
H59 C31 3.2269 no 3_666
H59 C36 3.5625 no 3_666
H59 C37 3.1215 no 3_666
H59 H5 3.2435 no .
H59 H15 3.0284 no 2_555
H59 H31 3.0666 no 3_666
H59 H36 3.5867 no 3_666
H59 H37 2.8203 no 3_666
H60 C29 3.5173 no 3_666
H60 C30 3.2695 no 3_666
H60 C42 3.4066 no 2_565
H60 H30 3.3687 no 3_666
H60 H42 2.7205 no 2_565
H60 H54B 3.1069 no 2_565
H61 C51 3.4814 no 1_565
H61 C54 3.5864 no 2_565
H61 H28 3.2882 no 1_565
H61 H42 3.5095 no 2_565
H61 H49 3.2558 no 1_565
H61 H51B 2.9969 no 1_565
H61 H51C 3.2551 no 1_565
H61 H54A 2.9438 no 4_565
H61 H54B 2.8461 no 2_565
H61 H54C 3.4827 no 2_565
H62 C55 3.5552 no .
H62 H16 3.1856 no .
H62 H17 3.1911 no .
H62 H45 3.0729 no 4_565
H62 H51B 2.8125 no 1_565
H62 H55B 2.9990 no .
H62 H55C 3.1983 no .
H63 C17 3.2435 no .
H63 C34 3.4420 no .
H63 C35 3.4223 no .
H63 H4 3.4974 no .
H63 H17 3.0854 no .
H63 H45 3.5842 no 4_565
H63 H53B 3.4814 no 4_565

loop_
_geom_torsion_atom_site_label_1
_geom_torsion_atom_site_label_2
_geom_torsion_atom_site_label_3
_geom_torsion_atom_site_label_4
_geom_torsion
_geom_torsion_publ_flag
_geom_torsion_site_symmetry_1
_geom_torsion_site_symmetry_3
_geom_torsion_site_symmetry_4
S1 Fe1 N1 C3 9.343(12) no . . .
S1 Fe1 N1 C3 -170.657(12) no . . 2_555
N1 Fe1 S1 C1 -9.127(17) no . . .
S1 Fe1 C41 N4 55.432(12) no . . .
S1 Fe1 C41 N4 -124.568(12) no . . 2_555
C41 Fe1 S1 C1 170.873(17) no . . .
S1 Fe1 N1 C3 -170.657(12) no 2_555 . .
S1 Fe1 N1 C3 9.343(12) no 2_555 . 2_555
N1 Fe1 S1 C1 -9.127(17) no . 2_555 2_555
S1 Fe1 C41 N4 -124.568(12) no 2_555 . .
S1 Fe1 C41 N4 55.432(12) no 2_555 . 2_555
C41 Fe1 S1 C1 170.873(17) no . 2_555 2_555
Fe1 S1 C1 N2 -173.89(12) no . . .
Fe1 S1 C1 C3 9.60(11) no . . .
Fe1 N1 C3 C1 -5.07(15) no . . .
Fe1 N1 C3 C4 179.30(9) no . . .
Fe1 N1 C3 C1 -5.07(15) no . 2_555 2_555
Fe1 N1 C3 C4 179.30(9) no . 2_555 2_555
C3 N1 C3 C1 174.93(11) no . 2_555 2_555
C3 N1 C3 C4 -0.70(18) no . 2_555 2_555
C3 N1 C3 C1 174.93(11) no 2_555 . .
C3 N1 C3 C4 -0.70(18) no 2_555 . .
C1 N2 C6 C7 93.90(18) no . . .
C1 N2 C6 C11 -90.66(19) no . . .
C6 N2 C1 S1 -9.2(3) no . . .
C6 N2 C1 C3 167.29(13) no . . .
C41 N4 C42 C42 1.1(2) no . . 2_555
C42 N4 C41 Fe1 179.59(11) no . . .
C42 N4 C41 N4 -0.41(15) no . . 2_555
C41 N4 C43 C44 70.9(2) no . . .
C41 N4 C43 C48 -111.19(16) no . . .
C43 N4 C41 Fe1 2.1(2) no . . .
C43 N4 C41 N4 -177.92(14) no . . 2_555
C42 N4 C43 C44 -106.3(2) no . . .
C42 N4 C43 C48 71.6(3) no . . .
C43 N4 C42 C42 178.69(15) no . . 2_555
S1 C1 C3 N1 -4.35(19) no . . .
S1 C1 C3 C4 171.29(10) no . . .
N2 C1 C3 N1 178.82(14) no . . .
N2 C1 C3 C4 -5.5(3) no . . .
N1 C3 C4 C5 1.4(3) no . . .
C1 C3 C4 C5 -174.03(14) no . . .
C3 C4 C5 C4 -0.7(2) no . . 2_555
N2 C6 C7 C8 174.90(14) no . . .
N2 C6 C7 C25 -3.7(3) no . . .
N2 C6 C11 C10 -174.69(14) no . . .
N2 C6 C11 C12 3.5(3) no . . .
C7 C6 C11 C10 0.8(3) no . . .
C7 C6 C11 C12 179.02(15) no . . .
C11 C6 C7 C8 -0.4(3) no . . .
C11 C6 C7 C25 -179.03(15) no . . .
C6 C7 C8 C9 -0.4(3) no . . .
C6 C7 C25 C26 -146.78(16) no . . .
C6 C7 C25 C32 85.3(2) no . . .
C8 C7 C25 C26 34.6(3) no . . .
C8 C7 C25 C32 -93.3(2) no . . .
C25 C7 C8 C9 178.29(15) no . . .
C7 C8 C9 C10 0.6(3) no . . .
C7 C8 C9 C38 178.08(16) no . . .
C8 C9 C10 C11 -0.1(3) no . . .
C8 C9 C38 C39 32.6(3) no . . .
C8 C9 C38 C40 -94.7(2) no . . .
C10 C9 C38 C39 -149.91(18) no . . .
C10 C9 C38 C40 82.7(3) no . . .
C38 C9 C10 C11 -177.69(17) no . . .
C9 C10 C11 C6 -0.6(3) no . . .
C9 C10 C11 C12 -178.74(17) no . . .
C6 C11 C12 C13 -65.4(3) no . . .
C6 C11 C12 C19 166.80(15) no . . .
C10 C11 C12 C13 112.74(19) no . . .
C10 C11 C12 C19 -15.1(3) no . . .
C11 C12 C13 C14 147.04(17) no . . .
C11 C12 C13 C18 -33.5(3) no . . .
C11 C12 C19 C20 105.68(19) no . . .
C11 C12 C19 C24 -73.0(3) no . . .
C13 C12 C19 C20 -21.7(3) no . . .
C13 C12 C19 C24 159.60(16) no . . .
C19 C12 C13 C14 -85.4(3) no . . .
C19 C12 C13 C18 94.05(19) no . . .
C12 C13 C14 C15 -179.39(17) no . . .
C12 C13 C18 C17 179.62(17) no . . .
C14 C13 C18 C17 -1.0(4) no . . .
C18 C13 C14 C15 1.2(4) no . . .
C13 C14 C15 C16 -0.5(4) no . . .
C14 C15 C16 C17 -0.4(4) no . . .
C15 C16 C17 C18 0.6(4) no . . .
C16 C17 C18 C13 0.1(4) no . . .
C12 C19 C20 C21 -177.47(17) no . . .
C12 C19 C24 C23 177.65(17) no . . .
C20 C19 C24 C23 -1.1(3) no . . .
C24 C19 C20 C21 1.2(3) no . . .
C19 C20 C21 C22 -0.7(4) no . . .
C20 C21 C22 C23 -0.0(4) no . . .
C21 C22 C23 C24 0.1(4) no . . .
C22 C23 C24 C19 0.4(4) no . . .
C7 C25 C26 C27 64.0(3) no . . .
C7 C25 C26 C31 -114.9(2) no . . .
C7 C25 C32 C33 37.5(3) no . . .
C7 C25 C32 C37 -145.31(16) no . . .
C26 C25 C32 C33 -89.7(2) no . . .
C26 C25 C32 C37 87.5(3) no . . .
C32 C25 C26 C27 -168.09(18) no . . .
C32 C25 C26 C31 13.1(3) no . . .
C25 C26 C27 C28 -178.4(2) no . . .
C25 C26 C31 C30 178.3(2) no . . .
C27 C26 C31 C30 -0.5(4) no . . .
C31 C26 C27 C28 0.5(4) no . . .
C26 C27 C28 C29 -0.3(5) no . . .
C27 C28 C29 C30 0.0(5) no . . .
C28 C29 C30 C31 -0.0(5) no . . .
C29 C30 C31 C26 0.3(4) no . . .
C25 C32 C33 C34 177.64(15) no . . .
C25 C32 C37 C36 -177.23(15) no . . .
C33 C32 C37 C36 0.1(3) no . . .
C37 C32 C33 C34 0.3(3) no . . .
C32 C33 C34 C35 -0.2(3) no . . .
C33 C34 C35 C36 -0.4(4) no . . .
C34 C35 C36 C37 0.8(4) no . . .
C35 C36 C37 C32 -0.7(4) no . . .
N4 C42 C42 N4 -1.3(3) no . 2_555 2_555
N4 C43 C44 C45 177.30(13) no . . .
N4 C43 C44 C52 1.3(3) no . . .
N4 C43 C48 C47 -175.99(13) no . . .
N4 C43 C48 C49 3.5(3) no . . .
C44 C43 C48 C47 1.8(3) no . . .
C44 C43 C48 C49 -178.74(15) no . . .
C48 C43 C44 C45 -0.5(3) no . . .
C48 C43 C44 C52 -176.43(15) no . . .
C43 C44 C45 C46 -1.0(3) no . . .
C43 C44 C52 C53 -133.24(16) no . . .
C43 C44 C52 C54 103.23(18) no . . .
C45 C44 C52 C53 50.8(3) no . . .
C45 C44 C52 C54 -72.7(2) no . . .
C52 C44 C45 C46 175.12(16) no . . .
C44 C45 C46 C47 1.2(3) no . . .
C45 C46 C47 C48 0.2(4) no . . .
C46 C47 C48 C43 -1.7(3) no . . .
C46 C47 C48 C49 178.85(17) no . . .
C43 C48 C49 C50 136.27(18) no . . .
C43 C48 C49 C51 -101.4(2) no . . .
C47 C48 C49 C50 -44.3(3) no . . .
C47 C48 C49 C51 78.1(3) no . . .
C55 C56 C57 C56 -159.1(11) no . . 2_556
C59 C58 C63 C62 -1.6(7) no . . .
C63 C58 C59 C60 0.5(7) no . . .
C58 C59 C60 C61 0.3(7) no . . .
C59 C60 C61 C62 0.0(6) no . . .
C60 C61 C62 C63 -1.0(5) no . . .
C61 C62 C63 C58 1.7(5) no . . .
